data_4084566
loop_
_publ_author_name
'Blaya, Mar\'ia'
'Bautista, Delia'
'Gil-Rubio, Juan'
'Vicente, Jos\'e'

_publ_section_title
;
 Synthesis of Au(I) Trifluoromethyl Complexes. Oxidation to Au(III) and
 Reductive Elimination of Halotrifluoromethanes
;
_journal_issue 22
_journal_name_full Organometallics
_journal_page_first 6358
_journal_paper_doi 10.1021/om500669j
_journal_volume 33
_journal_year 2014
_chemical_formula_sum 'C18 H16 Au F3 N2'
_chemical_formula_weight 514.29
_chemical_name_systematic
;
 ?
;
_space_group_crystal_system monoclinic
_space_group_IT_number 14
_space_group_name_Hall '-P 2yn'
_space_group_name_H-M_alt 'P 1 21/n 1'
_symmetry_space_group_name_Hall '-P 2yn'
_symmetry_space_group_name_H-M 'P 1 21/n 1'
_atom_sites_solution_hydrogens geom
_audit_creation_method SHELXL-2013
_cell_angle_alpha 90
_cell_angle_beta 91.354(2)
_cell_angle_gamma 90
_cell_formula_units_Z 4
_cell_length_a 9.5984(5)
_cell_length_b 11.2132(5)
_cell_length_c 15.6656(8)
_cell_measurement_reflns_used 9455
_cell_measurement_temperature 100(2)
_cell_measurement_theta_max 30.54
_cell_measurement_theta_min 2.51
_cell_volume 1685.60(14)
_computing_cell_refinement 'SAINT V8.27B (Bruker AXS Inc., 2011)'
_computing_data_collection 'APEX2 2013.2 (Bruker AXS Inc.)'
_computing_data_reduction 'SAINT V8.27B (Bruker AXS Inc., 2011)'
_computing_molecular_graphics 'Bruker SHELXTL'
_computing_publication_material 'Bruker SHELXTL'
_computing_structure_refinement 'SHELXL-2013 (Sheldrick, 2013)'
_computing_structure_solution 'SHELXS-97 (Sheldrick, 2008)'
_diffrn_ambient_temperature 100(2)
_diffrn_detector_area_resol_mean 10.4167
_diffrn_measured_fraction_theta_full 0.999
_diffrn_measured_fraction_theta_max 1.000
_diffrn_measurement_device_type 'Bruker D8 QUEST'
_diffrn_measurement_method \w-scans
_diffrn_radiation_type MoK\a
_diffrn_radiation_wavelength 0.71073
_diffrn_reflns_av_R_equivalents 0.0507
_diffrn_reflns_av_unetI/netI 0.0220
_diffrn_reflns_Laue_measured_fraction_full 0.999
_diffrn_reflns_Laue_measured_fraction_max 1.000
_diffrn_reflns_limit_h_max 12
_diffrn_reflns_limit_h_min -12
_diffrn_reflns_limit_k_max 14
_diffrn_reflns_limit_k_min -14
_diffrn_reflns_limit_l_max 20
_diffrn_reflns_limit_l_min -20
_diffrn_reflns_number 49326
_diffrn_reflns_point_group_measured_fraction_full 0.999
_diffrn_reflns_point_group_measured_fraction_max 1.000
_diffrn_reflns_theta_full 27.000
_diffrn_reflns_theta_max 28.282
_diffrn_reflns_theta_min 2.234
_diffrn_source 'high brilliance microfocus sealed tube '
_exptl_absorpt_coefficient_mu 8.759
_exptl_absorpt_correction_T_max 0.9281
_exptl_absorpt_correction_T_min 0.4649
_exptl_absorpt_correction_type multi-scan
_exptl_absorpt_process_details SADABS
_exptl_crystal_colour colourless
_exptl_crystal_density_diffrn 2.027
_exptl_crystal_description prism
_exptl_crystal_F_000 976
_exptl_crystal_size_max 0.260
_exptl_crystal_size_mid 0.170
_exptl_crystal_size_min 0.060
_refine_diff_density_max 1.420
_refine_diff_density_min -0.727
_refine_diff_density_rms 0.104
_refine_ls_extinction_method none
_refine_ls_goodness_of_fit_ref 1.053
_refine_ls_hydrogen_treatment constr
_refine_ls_matrix_type full
_refine_ls_number_parameters 217
_refine_ls_number_reflns 4191
_refine_ls_number_restraints 0
_refine_ls_restrained_S_all 1.053
_refine_ls_R_factor_all 0.0211
_refine_ls_R_factor_gt 0.0170
_refine_ls_shift/su_max 0.002
_refine_ls_shift/su_mean 0.000
_refine_ls_structure_factor_coef Fsqd
_refine_ls_weighting_details
;
 w=1/[\s^2^(Fo^2^)+(0.0121P)^2^+2.1032P]
 where P=(Fo^2^+2Fc^2^)/3
;
_refine_ls_weighting_scheme calc
_refine_ls_wR_factor_gt 0.0365
_refine_ls_wR_factor_ref 0.0377
_reflns_Friedel_coverage 0.000
_reflns_number_gt 3796
_reflns_number_total 4191
_reflns_threshold_expression 'I > 2\s(I)'
_cod_data_source_file om500669j_si_002.cif
_cod_data_source_block mbm387_0m
_cod_depositor_comments 'Adding full bibliography for 4084565--4084575.cif.'
_cod_database_code 4084566
_shelx_space_group_comment
;
The symmetry employed for this shelxl refinement is uniquely defined
by the following loop, which should always be used as a source of
symmetry information in preference to the above space-group names.
They are only intended as comments.
;
_shelx_estimated_absorpt_t_min 0.209
_shelx_estimated_absorpt_t_max 0.622
_shelxl_version_number 2013-2

loop_
_space_group_symop_operation_xyz
'x, y, z'
'-x+1/2, y+1/2, -z+1/2'
'-x, -y, -z'
'x-1/2, -y-1/2, z-1/2'

loop_
_atom_site_label
_atom_site_type_symbol
_atom_site_fract_x
_atom_site_fract_y
_atom_site_fract_z
_atom_site_U_iso_or_equiv
_atom_site_adp_type
_atom_site_occupancy
_atom_site_site_symmetry_order
_atom_site_calc_flag
_atom_site_refinement_flags_posn
_atom_site_refinement_flags_adp
Au1 Au 0.88350(2) 0.63080(2) 0.13544(2) 0.01292(3) Uani 1 1 d . .
C1 C 0.7926(3) 0.5498(2) 0.03174(17) 0.0174(5) Uani 1 1 d . .
F1 F 0.82721(18) 0.59165(17) -0.04668(10) 0.0334(4) Uani 1 1 d . .
F2 F 0.64921(16) 0.55199(17) 0.02866(11) 0.0342(4) Uani 1 1 d . .
F3 F 0.8204(2) 0.43087(14) 0.02587(12) 0.0385(5) Uani 1 1 d . .
C2 C 0.9760(2) 0.7049(2) 0.23993(16) 0.0145(5) Uani 1 1 d . .
N1 N 1.0918(2) 0.66487(18) 0.28140(14) 0.0155(4) Uani 1 1 d . .
N2 N 0.9397(2) 0.80405(18) 0.28320(13) 0.0155(4) Uani 1 1 d . .
C3 C 1.0319(3) 0.8259(2) 0.35070(17) 0.0201(5) Uani 1 1 d . .
H3 H 1.0283 0.8901 0.3901 0.024 Uiso 1 1 calc R U
C4 C 1.1276(3) 0.7382(2) 0.34946(16) 0.0204(5) Uani 1 1 d . .
H4 H 1.2048 0.7285 0.3879 0.024 Uiso 1 1 calc R U
C5 C 1.1669(3) 0.5554(2) 0.26023(17) 0.0172(5) Uani 1 1 d . .
H5A H 1.2678 0.5731 0.2578 0.021 Uiso 1 1 calc R U
H5B H 1.1354 0.5275 0.2030 0.021 Uiso 1 1 calc R U
C6 C 1.1445(3) 0.4574(2) 0.32433(16) 0.0160(5) Uani 1 1 d . .
C7 C 1.0184(3) 0.4435(3) 0.3659(2) 0.0258(6) Uani 1 1 d . .
H7 H 0.9456 0.4997 0.3567 0.031 Uiso 1 1 calc R U
C8 C 0.9992(3) 0.3480(3) 0.4207(2) 0.0319(7) Uani 1 1 d . .
H8 H 0.9133 0.3393 0.4490 0.038 Uiso 1 1 calc R U
C9 C 1.1049(3) 0.2650(3) 0.43436(19) 0.0264(6) Uani 1 1 d . .
H9 H 1.0909 0.1990 0.4712 0.032 Uiso 1 1 calc R U
C10 C 1.2303(3) 0.2789(2) 0.39410(17) 0.0210(5) Uani 1 1 d . .
H10 H 1.3029 0.2226 0.4037 0.025 Uiso 1 1 calc R U
C11 C 1.2509(3) 0.3747(2) 0.33959(16) 0.0176(5) Uani 1 1 d . .
H11 H 1.3378 0.3840 0.3126 0.021 Uiso 1 1 calc R U
C12 C 0.8236(3) 0.8830(2) 0.25873(17) 0.0180(5) Uani 1 1 d . .
H12A H 0.7773 0.9109 0.3109 0.022 Uiso 1 1 calc R U
H12B H 0.7544 0.8375 0.2240 0.022 Uiso 1 1 calc R U
C13 C 0.8714(2) 0.9896(2) 0.20834(17) 0.0172(5) Uani 1 1 d . .
C14 C 0.9249(3) 1.0901(2) 0.25002(19) 0.0221(6) Uani 1 1 d . .
H14 H 0.9303 1.0920 0.3106 0.027 Uiso 1 1 calc R U
C15 C 0.9703(3) 1.1877(2) 0.2035(2) 0.0314(7) Uani 1 1 d . .
H15 H 1.0083 1.2552 0.2323 0.038 Uiso 1 1 calc R U
C16 C 0.9604(3) 1.1865(3) 0.1152(2) 0.0388(8) Uani 1 1 d . .
H16 H 0.9900 1.2536 0.0833 0.047 Uiso 1 1 calc R U
C17 C 0.9071(3) 1.0869(3) 0.0736(2) 0.0383(8) Uani 1 1 d . .
H17 H 0.8995 1.0859 0.0130 0.046 Uiso 1 1 calc R U
C18 C 0.8644(3) 0.9881(3) 0.12009(19) 0.0281(6) Uani 1 1 d . .
H18 H 0.8303 0.9193 0.0910 0.034 Uiso 1 1 calc R U

loop_
_atom_site_aniso_label
_atom_site_aniso_U_11
_atom_site_aniso_U_22
_atom_site_aniso_U_33
_atom_site_aniso_U_23
_atom_site_aniso_U_13
_atom_site_aniso_U_12
Au1 0.01270(5) 0.01152(5) 0.01443(5) -0.00099(3) -0.00191(3) -0.00138(3)
C1 0.0152(12) 0.0179(12) 0.0188(13) 0.0021(10) -0.0036(10) -0.0005(9)
F1 0.0388(10) 0.0452(10) 0.0160(8) 0.0051(7) -0.0030(7) -0.0141(8)
F2 0.0157(8) 0.0578(12) 0.0287(9) -0.0110(8) -0.0063(7) -0.0030(8)
F3 0.0568(12) 0.0168(8) 0.0407(11) -0.0088(7) -0.0250(9) 0.0046(8)
C2 0.0133(11) 0.0153(11) 0.0149(12) 0.0018(9) 0.0006(9) -0.0020(9)
N1 0.0164(10) 0.0142(9) 0.0157(11) 0.0003(8) -0.0018(8) -0.0010(8)
N2 0.0155(10) 0.0147(10) 0.0164(11) -0.0013(8) 0.0010(8) -0.0022(8)
C3 0.0270(14) 0.0191(12) 0.0142(12) -0.0032(10) -0.0006(10) -0.0054(10)
C4 0.0266(14) 0.0193(12) 0.0151(13) 0.0010(10) -0.0049(11) -0.0050(10)
C5 0.0143(12) 0.0165(12) 0.0209(13) 0.0029(10) 0.0008(10) 0.0017(9)
C6 0.0145(11) 0.0156(12) 0.0178(13) 0.0004(10) -0.0011(10) -0.0021(9)
C7 0.0167(13) 0.0257(14) 0.0350(17) 0.0092(12) 0.0024(11) 0.0039(11)
C8 0.0223(14) 0.0346(16) 0.0393(18) 0.0134(14) 0.0101(13) 0.0009(12)
C9 0.0296(15) 0.0230(14) 0.0267(15) 0.0094(12) 0.0011(12) -0.0009(11)
C10 0.0226(13) 0.0189(12) 0.0215(14) 0.0016(10) -0.0028(11) 0.0052(10)
C11 0.0162(11) 0.0192(12) 0.0173(12) -0.0012(10) -0.0001(9) 0.0008(9)
C12 0.0142(11) 0.0156(12) 0.0243(13) -0.0010(10) 0.0031(10) 0.0001(9)
C13 0.0100(11) 0.0166(12) 0.0248(14) 0.0002(10) 0.0014(10) 0.0050(9)
C14 0.0147(12) 0.0199(12) 0.0318(15) -0.0021(11) 0.0024(11) 0.0019(10)
C15 0.0162(13) 0.0165(13) 0.061(2) 0.0047(13) 0.0014(13) 0.0006(10)
C16 0.0247(16) 0.0313(17) 0.061(2) 0.0245(16) 0.0077(15) 0.0080(13)
C17 0.0380(18) 0.0444(19) 0.0325(18) 0.0130(15) -0.0013(14) 0.0078(15)
C18 0.0239(15) 0.0312(15) 0.0290(16) 0.0023(12) -0.0047(12) 0.0033(12)

loop_
_atom_type_symbol
_atom_type_description
_atom_type_scat_dispersion_real
_atom_type_scat_dispersion_imag
_atom_type_scat_source
C C 0.0033 0.0016 'International Tables Vol C Tables 4.2.6.8 and 6.1.1.4'
H H 0.0000 0.0000 'International Tables Vol C Tables 4.2.6.8 and 6.1.1.4'
N N 0.0061 0.0033 'International Tables Vol C Tables 4.2.6.8 and 6.1.1.4'
F F 0.0171 0.0103 'International Tables Vol C Tables 4.2.6.8 and 6.1.1.4'
Au Au -2.0133 8.8022 'International Tables Vol C Tables 4.2.6.8 and 6.1.1.4'

loop_
_geom_angle_atom_site_label_1
_geom_angle_atom_site_label_2
_geom_angle_atom_site_label_3
_geom_angle
C2 Au1 C1 177.80(9)
F1 C1 F3 102.9(2)
F1 C1 F2 103.12(19)
F3 C1 F2 102.2(2)
F1 C1 Au1 117.15(17)
F3 C1 Au1 114.11(16)
F2 C1 Au1 115.39(17)
N1 C2 N2 104.5(2)
N1 C2 Au1 126.43(18)
N2 C2 Au1 129.03(18)
C2 N1 C4 111.1(2)
C2 N1 C5 124.9(2)
C4 N1 C5 123.9(2)
C2 N2 C3 111.1(2)
C2 N2 C12 124.7(2)
C3 N2 C12 124.1(2)
C4 C3 N2 106.5(2)
C3 C4 N1 106.7(2)
N1 C5 C6 112.4(2)
C11 C6 C7 119.0(2)
C11 C6 C5 118.9(2)
C7 C6 C5 122.1(2)
C8 C7 C6 120.3(3)
C7 C8 C9 120.3(3)
C10 C9 C8 119.6(3)
C9 C10 C11 120.5(2)
C10 C11 C6 120.3(2)
N2 C12 C13 112.1(2)
C18 C13 C14 119.1(3)
C18 C13 C12 120.4(2)
C14 C13 C12 120.5(2)
C15 C14 C13 120.5(3)
C16 C15 C14 120.1(3)
C15 C16 C17 119.6(3)
C16 C17 C18 120.3(3)
C13 C18 C17 120.4(3)

loop_
_geom_bond_atom_site_label_1
_geom_bond_atom_site_label_2
_geom_bond_distance
Au1 C2 2.022(2)
Au1 C1 2.039(3)
C1 F1 1.363(3)
C1 F3 1.364(3)
C1 F2 1.377(3)
C2 N1 1.350(3)
C2 N2 1.353(3)
N1 C4 1.383(3)
N1 C5 1.466(3)
N2 C3 1.385(3)
N2 C12 1.466(3)
C3 C4 1.346(4)
C5 C6 1.508(3)
C6 C11 1.396(3)
C6 C7 1.396(4)
C7 C8 1.388(4)
C8 C9 1.390(4)
C9 C10 1.381(4)
C10 C11 1.389(4)
C12 C13 1.510(3)
C13 C18 1.383(4)
C13 C14 1.395(4)
C14 C15 1.390(4)
C15 C16 1.385(5)
C16 C17 1.385(5)
C17 C18 1.393(4)

loop_
_geom_hbond_atom_site_label_D
_geom_hbond_atom_site_label_H
_geom_hbond_atom_site_label_A
_geom_hbond_distance_DH
_geom_hbond_distance_HA
_geom_hbond_distance_DA
_geom_hbond_angle_DHA
_geom_hbond_site_symmetry_A
C3 H3 F2 0.95 2.52 3.281(3) 137.1 4_676
C16 H16 F1 0.95 2.54 3.405(4) 151.1 3_775
